data_7227416
loop_
_publ_author_name
'Chua, Zhijie'
'Rosadiuk, Kris'
'Perepichka, Inna'
'Bohle, Scott'

_publ_section_title
;
 Lewis Acid stabilization and Activation of Primary N-Nitrosamides
;
_journal_name_full 'RSC Adv.'
_journal_paper_doi 10.1039/C6RA24421A
_journal_year 2017
_chemical_formula_moiety 'C2 H3 K N2 O3'
_chemical_formula_sum 'C2 H3 K N2 O3'
_chemical_formula_weight 142.16
_space_group_crystal_system orthorhombic
_space_group_IT_number 19
_space_group_name_Hall 'P 2ac 2ab'
_space_group_name_H-M_alt 'P 21 21 21'
_symmetry_space_group_name_Hall 'P 2ac 2ab'
_symmetry_space_group_name_H-M 'P 21 21 21'
_atom_sites_solution_hydrogens geom
_audit_block_doi 10.5517/cc1jjwfc
_audit_creation_method SHELXL-2014/7
_audit_update_record
;
2017-01-05 deposited with the CCDC.
2017-01-09 downloaded from the CCDC.
;
_cell_angle_alpha 90
_cell_angle_beta 90
_cell_angle_gamma 90
_cell_formula_units_Z 4
_cell_length_a 5.8792(7)
_cell_length_b 6.8542(8)
_cell_length_c 12.8207(14)
_cell_measurement_reflns_used 3973
_cell_measurement_temperature 100(2)
_cell_measurement_theta_max 27.82
_cell_measurement_theta_min 3.18
_cell_volume 516.64(10)
_computing_cell_refinement 'Bruker SAINT'
_computing_data_collection 'Bruker APEX2'
_computing_data_reduction 'Bruker SAINT'
_computing_molecular_graphics 'Bruker SHELXTL'
_computing_publication_material 'Bruker SHELXTL'
_computing_structure_refinement 'SHELXL-2014/7 (Sheldrick, 2014)'
_computing_structure_solution 'SHELXS-97 (Sheldrick, 2008)'
_diffrn_ambient_temperature 100(2)
_diffrn_measured_fraction_theta_full 1.000
_diffrn_measured_fraction_theta_max 0.949
_diffrn_measurement_device_type 'Bruker APEX-II CCD'
_diffrn_measurement_method '\f and \w scans'
_diffrn_radiation_type MoK\a
_diffrn_radiation_wavelength 0.71073
_diffrn_reflns_av_R_equivalents 0.0211
_diffrn_reflns_av_unetI/netI 0.0181
_diffrn_reflns_Laue_measured_fraction_full 1.000
_diffrn_reflns_Laue_measured_fraction_max 0.949
_diffrn_reflns_limit_h_max 7
_diffrn_reflns_limit_h_min -7
_diffrn_reflns_limit_k_max 9
_diffrn_reflns_limit_k_min -9
_diffrn_reflns_limit_l_max 16
_diffrn_reflns_limit_l_min -16
_diffrn_reflns_number 5630
_diffrn_reflns_point_group_measured_fraction_full 1.000
_diffrn_reflns_point_group_measured_fraction_max 0.951
_diffrn_reflns_theta_full 25.000
_diffrn_reflns_theta_max 28.427
_diffrn_reflns_theta_min 3.178
_diffrn_source 'fine-focus sealed tube'
_exptl_absorpt_coefficient_mu 0.938
_exptl_absorpt_correction_T_max 0.9120
_exptl_absorpt_correction_T_min 0.7054
_exptl_absorpt_correction_type multi-scan
_exptl_absorpt_process_details 'SADABS V2008/1 (Bruker AXS)'
_exptl_crystal_colour yellow
_exptl_crystal_density_diffrn 1.828
_exptl_crystal_density_method 'not measured'
_exptl_crystal_description block
_exptl_crystal_F_000 288
_exptl_crystal_size_max 0.400
_exptl_crystal_size_mid 0.200
_exptl_crystal_size_min 0.100
_refine_diff_density_max 0.632
_refine_diff_density_min -0.206
_refine_diff_density_rms 0.053
_refine_ls_abs_structure_details
;
 Refined as an inversion twin.
;
_refine_ls_abs_structure_Flack 0.27(6)
_refine_ls_extinction_method none
_refine_ls_goodness_of_fit_ref 1.140
_refine_ls_hydrogen_treatment constr
_refine_ls_matrix_type full
_refine_ls_number_parameters 74
_refine_ls_number_reflns 1201
_refine_ls_number_restraints 0
_refine_ls_restrained_S_all 1.140
_refine_ls_R_factor_all 0.0222
_refine_ls_R_factor_gt 0.0215
_refine_ls_shift/su_max 0.001
_refine_ls_shift/su_mean 0.000
_refine_ls_structure_factor_coef Fsqd
_refine_ls_weighting_details 'w=1/[\s^2^(Fo^2^)+(0.0261P)^2^+0.1531P] where P=(Fo^2^+2Fc^2^)/3'
_refine_ls_weighting_scheme calc
_refine_ls_wR_factor_gt 0.0537
_refine_ls_wR_factor_ref 0.0539
_reflns_Friedel_coverage 0.659
_reflns_Friedel_fraction_full 1.000
_reflns_Friedel_fraction_max 0.953
_reflns_number_gt 1176
_reflns_number_total 1201
_reflns_threshold_expression 'I > 2\s(I)'
_cod_data_source_file c6ra24421a2.cif
_cod_data_source_block 1416403
_cod_database_code 7227416
_shelx_shelxl_version_number 2014/7
_shelx_space_group_comment
;
The symmetry employed for this shelxl refinement is uniquely defined
by the following loop, which should always be used as a source of
symmetry information in preference to the above space-group names.
They are only intended as comments.
;
_shelx_estimated_absorpt_t_min 0.705
_shelx_estimated_absorpt_t_max 0.912

loop_
_space_group_symop_operation_xyz
'x, y, z'
'x+1/2, -y+1/2, -z'
'-x, y+1/2, -z+1/2'
'-x+1/2, -y, z+1/2'

loop_
_atom_site_label
_atom_site_type_symbol
_atom_site_fract_x
_atom_site_fract_y
_atom_site_fract_z
_atom_site_U_iso_or_equiv
_atom_site_adp_type
_atom_site_occupancy
_atom_site_site_symmetry_order
_atom_site_calc_flag
_atom_site_refinement_flags_posn
_atom_site_refinement_flags_adp
K1 K 0.95267(8) 0.33419(7) 0.35017(4) 0.01652(13) Uani 1 1 d . .
O1 O 0.6388(3) 0.6504(3) 0.06096(12) 0.0230(4) Uani 1 1 d . .
O2 O 0.2529(3) 0.6314(2) 0.30678(12) 0.0181(4) Uani 1 1 d . .
O3 O 0.5760(3) 0.5954(2) 0.39900(12) 0.0172(3) Uani 1 1 d . .
N1 N 0.6171(3) 0.6223(3) 0.22800(15) 0.0163(4) Uani 1 1 d . .
N2 N 0.5077(3) 0.6382(3) 0.13838(14) 0.0189(4) Uani 1 1 d . .
C1 C 0.4589(4) 0.6182(3) 0.30932(16) 0.0150(4) Uani 1 1 d . .
C2 C 0.4422(4) 0.6144(3) 0.49389(16) 0.0199(5) Uani 1 1 d . .
H2A H 0.5409 0.5957 0.5547 0.030 Uiso 1 1 calc R U
H2B H 0.3738 0.7447 0.4966 0.030 Uiso 1 1 calc R U
H2C H 0.3218 0.5155 0.4943 0.030 Uiso 1 1 calc R U

loop_
_atom_site_aniso_label
_atom_site_aniso_U_11
_atom_site_aniso_U_22
_atom_site_aniso_U_33
_atom_site_aniso_U_23
_atom_site_aniso_U_13
_atom_site_aniso_U_12
K1 0.0133(2) 0.0195(2) 0.0167(2) -0.00131(19) 0.0001(2) -0.00207(19)
O1 0.0259(8) 0.0264(9) 0.0167(7) 0.0005(7) 0.0052(7) 0.0041(8)
O2 0.0126(7) 0.0223(9) 0.0193(7) 0.0030(7) -0.0003(6) 0.0013(6)
O3 0.0134(8) 0.0239(8) 0.0144(7) -0.0015(6) -0.0012(6) 0.0031(6)
N1 0.0143(9) 0.0173(10) 0.0173(9) -0.0004(8) -0.0007(7) 0.0009(7)
N2 0.0220(10) 0.0182(9) 0.0164(9) -0.0004(8) -0.0004(7) -0.0007(7)
C1 0.0160(9) 0.0114(9) 0.0176(9) -0.0005(8) -0.0007(9) 0.0006(9)
C2 0.0189(11) 0.0259(11) 0.0150(10) -0.0022(9) 0.0009(9) 0.0012(10)

loop_
_atom_type_symbol
_atom_type_description
_atom_type_scat_dispersion_real
_atom_type_scat_dispersion_imag
_atom_type_scat_source
C C 0.0033 0.0016 'International Tables Vol C Tables 4.2.6.8 and 6.1.1.4'
H H 0.0000 0.0000 'International Tables Vol C Tables 4.2.6.8 and 6.1.1.4'
N N 0.0061 0.0033 'International Tables Vol C Tables 4.2.6.8 and 6.1.1.4'
O O 0.0106 0.0060 'International Tables Vol C Tables 4.2.6.8 and 6.1.1.4'
K K 0.2009 0.2494 'International Tables Vol C Tables 4.2.6.8 and 6.1.1.4'

loop_
_geom_angle_atom_site_label_1
_geom_angle_atom_site_label_2
_geom_angle_atom_site_label_3
_geom_angle
_geom_angle_site_symmetry_1
_geom_angle_site_symmetry_3
O2 K1 O2 120.81(3) 3_645 1_655
O2 K1 O1 130.99(5) 3_645 4_665
O2 K1 O1 107.15(5) 1_655 4_665
O2 K1 O3 97.75(5) 3_645 .
O2 K1 O3 94.36(5) 1_655 .
O1 K1 O3 67.54(5) 4_665 .
O2 K1 O1 115.42(5) 3_645 3_745
O2 K1 O1 82.62(5) 1_655 3_745
O1 K1 O1 78.23(4) 4_665 3_745
O3 K1 O1 143.12(5) . 3_745
O2 K1 N2 54.06(5) 3_645 3_645
O2 K1 N2 155.83(5) 1_655 3_645
O1 K1 N2 78.17(5) 4_665 3_645
O3 K1 N2 65.35(5) . 3_645
O1 K1 N2 121.43(5) 3_745 3_645
O2 K1 N1 83.33(5) 3_645 3_745
O2 K1 N1 75.92(5) 1_655 3_745
O1 K1 N1 119.76(5) 4_665 3_745
O3 K1 N1 169.06(5) . 3_745
O1 K1 N1 41.80(5) 3_745 3_745
N2 K1 N1 122.71(5) 3_645 3_745
O2 K1 N1 71.35(5) 3_645 .
O2 K1 N1 80.79(5) 1_655 .
O1 K1 N1 109.62(5) 4_665 .
O3 K1 N1 42.10(4) . .
O1 K1 N1 163.13(5) 3_745 .
N2 K1 N1 75.30(5) 3_645 .
N1 K1 N1 129.57(3) 3_745 .
O2 K1 N2 103.92(5) 3_645 3_745
O2 K1 N2 72.95(5) 1_655 3_745
O1 K1 N2 98.78(5) 4_665 3_745
O3 K1 N2 158.25(5) . 3_745
O1 K1 N2 20.86(4) 3_745 3_745
N2 K1 N2 130.39(6) 3_645 3_745
N1 K1 N2 22.46(5) 3_745 3_745
N1 K1 N2 145.92(5) . 3_745
O2 K1 C1 17.51(5) 3_645 3_645
O2 K1 C1 129.71(5) 1_655 3_645
O1 K1 C1 117.03(5) 4_665 3_645
O3 K1 C1 81.96(5) . 3_645
O1 K1 C1 127.60(5) 3_745 3_645
N2 K1 C1 38.86(5) 3_645 3_645
N1 K1 C1 100.26(5) 3_745 3_645
N1 K1 C1 63.16(5) . 3_645
N2 K1 C1 119.77(5) 3_745 3_645
O2 K1 C1 78.90(5) 3_645 .
O2 K1 C1 95.12(5) 1_655 .
O1 K1 C1 87.94(5) 4_665 .
O3 K1 C1 21.53(5) . .
O1 K1 C1 164.56(5) 3_745 .
N2 K1 C1 61.11(5) 3_645 .
N1 K1 C1 152.24(5) 3_745 .
N1 K1 C1 23.28(5) . .
N2 K1 C1 167.57(5) 3_745 .
C1 K1 C1 65.05(3) 3_645 .
O2 K1 K1 91.30(4) 3_645 3_755
O2 K1 K1 37.80(3) 1_655 3_755
O1 K1 K1 125.28(4) 4_665 3_755
O3 K1 K1 74.83(3) . 3_755
O1 K1 K1 117.70(4) 3_745 3_755
N2 K1 K1 119.77(4) 3_645 3_755
N1 K1 K1 94.29(4) 3_745 3_755
N1 K1 K1 45.48(4) . 3_755
N2 K1 K1 102.47(3) 3_745 3_755
C1 K1 K1 94.44(4) 3_645 3_755
C1 K1 K1 65.21(4) . 3_755
N2 O1 K1 130.96(14) . 4_664
N2 O1 K1 102.89(13) . 3_755
K1 O1 K1 121.49(6) 4_664 3_755
C1 O2 K1 119.96(14) . 3_655
C1 O2 K1 125.37(14) . 1_455
K1 O2 K1 104.01(5) 3_655 1_455
C1 O3 C2 115.23(17) . .
C1 O3 K1 106.00(13) . .
C2 O3 K1 130.18(13) . .
N2 N1 C1 109.06(18) . .
N2 N1 K1 94.46(12) . 3_755
C1 N1 K1 142.91(14) . 3_755
N2 N1 K1 140.94(13) . .
C1 N1 K1 91.88(13) . .
K1 N1 K1 86.79(5) 3_755 .
O1 N2 N1 113.13(17) . .
O1 N2 K1 123.80(13) . 3_655
N1 N2 K1 115.46(13) . 3_655
O1 N2 K1 56.26(11) . 3_755
N1 N2 K1 63.08(11) . 3_755
K1 N2 K1 130.39(6) 3_655 3_755
O2 C1 O3 122.7(2) . .
O2 C1 N1 129.9(2) . .
O3 C1 N1 107.4(2) . .
O2 C1 K1 42.53(11) . 3_655
O3 C1 K1 154.22(14) . 3_655
N1 C1 K1 90.90(13) . 3_655
O2 C1 K1 149.75(15) . .
O3 C1 K1 52.47(10) . .
N1 C1 K1 64.85(12) . .
K1 C1 K1 152.65(7) 3_655 .
O3 C2 H2A 109.5 . .
O3 C2 H2B 109.5 . .
H2A C2 H2B 109.5 . .
O3 C2 H2C 109.5 . .
H2A C2 H2C 109.5 . .
H2B C2 H2C 109.5 . .

loop_
_geom_bond_atom_site_label_1
_geom_bond_atom_site_label_2
_geom_bond_distance
_geom_bond_site_symmetry_2
K1 O2 2.7281(16) 3_645
K1 O2 2.7523(16) 1_655
K1 O1 2.7574(17) 4_665
K1 O3 2.9158(17) .
K1 O1 2.9418(19) 3_745
K1 N2 3.0250(19) 3_645
K1 N1 3.084(2) 3_745
K1 N1 3.201(2) .
K1 N2 3.449(2) 3_745
K1 C1 3.497(2) 3_645
K1 C1 3.534(2) .
K1 K1 4.3188(7) 3_755
O1 N2 1.260(2) .
O1 K1 2.7574(17) 4_664
O1 K1 2.9418(19) 3_755
O2 C1 1.215(3) .
O2 K1 2.7281(16) 3_655
O2 K1 2.7523(16) 1_455
O3 C1 1.349(3) .
O3 C2 1.455(3) .
N1 N2 1.321(3) .
N1 C1 1.397(3) .
N1 K1 3.084(2) 3_755
N2 K1 3.0250(19) 3_655
N2 K1 3.449(2) 3_755
C1 K1 3.497(2) 3_655
C2 H2A 0.9800 .
C2 H2B 0.9800 .
C2 H2C 0.9800 .

loop_
_geom_torsion_atom_site_label_1
_geom_torsion_atom_site_label_2
_geom_torsion_atom_site_label_3
_geom_torsion_atom_site_label_4
_geom_torsion
_geom_torsion_site_symmetry_1
_geom_torsion_site_symmetry_4
K1 O1 N2 N1 176.07(14) 4_664 .
K1 O1 N2 N1 -28.67(18) 3_755 .
K1 O1 N2 K1 -35.9(2) 4_664 3_655
K1 O1 N2 K1 119.38(11) 3_755 3_655
K1 O1 N2 K1 -155.3(2) 4_664 3_755
C1 N1 N2 O1 177.45(19) . .
K1 N1 N2 O1 26.58(17) 3_755 .
K1 N1 N2 O1 -63.8(3) . .
C1 N1 N2 K1 26.6(2) . 3_655
K1 N1 N2 K1 -124.28(8) 3_755 3_655
K1 N1 N2 K1 145.32(14) . 3_655
C1 N1 N2 K1 150.87(18) . 3_755
K1 N1 N2 K1 -90.40(19) . 3_755
K1 O2 C1 O3 152.01(15) 3_655 .
K1 O2 C1 O3 -69.2(2) 1_455 .
K1 O2 C1 N1 -28.1(3) 3_655 .
K1 O2 C1 N1 110.7(2) 1_455 .
K1 O2 C1 K1 138.8(2) 1_455 3_655
K1 O2 C1 K1 -137.6(2) 3_655 .
K1 O2 C1 K1 1.1(4) 1_455 .
C2 O3 C1 O2 -8.1(3) . .
K1 O3 C1 O2 143.24(18) . .
C2 O3 C1 N1 172.00(17) . .
K1 O3 C1 N1 -36.70(18) . .
C2 O3 C1 K1 38.8(4) . 3_655
K1 O3 C1 K1 -169.9(3) . 3_655
C2 O3 C1 K1 -151.3(2) . .
N2 N1 C1 O2 -1.9(3) . .
K1 N1 C1 O2 124.5(2) 3_755 .
K1 N1 C1 O2 -148.4(2) . .
N2 N1 C1 O3 178.01(16) . .
K1 N1 C1 O3 -55.6(3) 3_755 .
K1 N1 C1 O3 31.57(16) . .
N2 N1 C1 K1 -20.47(16) . 3_655
K1 N1 C1 K1 105.9(2) 3_755 3_655
K1 N1 C1 K1 -166.91(5) . 3_655
N2 N1 C1 K1 146.44(17) . .
K1 N1 C1 K1 -87.2(2) 3_755 .
